data_7011923
loop_
_publ_author_name
'Jenkins, Hilary A.'
'Abeysekera, Deepa'
'Dickie, Diane A.'
'Clyburne, Jason A. C.'

_publ_section_title
;
 Double lithiation of 2,4,6-triphenylbromobenzene: synthesis of
 bis-amidines and an aluminium bis-amidinate complex
;
_journal_issue 20
_journal_name_full 'Journal of the Chemical Society, Dalton Transactions'
_journal_page_first 3919
_journal_paper_doi 10.1039/b205875h
_journal_year 2002
_chemical_formula_sum 'C51.5 H66 Cl4 N4'
_chemical_formula_weight 882.88
_chemical_name_systematic
; 
? 
;
_space_group_IT_number 9
_symmetry_cell_setting monoclinic
_symmetry_space_group_name_Hall 'C -2yc'
_symmetry_space_group_name_H-M 'C 1 c 1'
_atom_sites_solution_hydrogens geom
_atom_sites_solution_primary direct
_atom_sites_solution_secondary difmap
_audit_creation_method SHELXL-97
_cell_angle_alpha 90.00
_cell_angle_beta 95.115(2)
_cell_angle_gamma 90.00
_cell_formula_units_Z 4
_cell_length_a 16.300(2)
_cell_length_b 15.3088(19)
_cell_length_c 20.157(3)
_cell_measurement_temperature 213(2)
_cell_volume 5009.8(11)
_computing_cell_refinement 'Bruker SMART'
_computing_data_collection 'Bruker SMART'
_computing_data_reduction 'Bruker SHELXTL'
_computing_molecular_graphics 'Bruker SHELXTL'
_computing_publication_material 'Bruker SHELXTL'
_computing_structure_refinement 'SHELXL-97 (Sheldrick, 1997)'
_computing_structure_solution 'SHELXS-97 (Sheldrick, 1990)'
_diffrn_ambient_temperature 213(2)
_diffrn_measured_fraction_theta_full 0.997
_diffrn_measured_fraction_theta_max 0.997
_diffrn_measurement_device_type 'CCD area detector'
_diffrn_measurement_method 'phi and omega scans'
_diffrn_radiation_monochromator graphite
_diffrn_radiation_source 'fine-focus sealed tube'
_diffrn_radiation_type MoK\a
_diffrn_radiation_wavelength 0.71073
_diffrn_reflns_av_R_equivalents 0.0171
_diffrn_reflns_av_sigmaI/netI 0.0305
_diffrn_reflns_limit_h_max 20
_diffrn_reflns_limit_h_min -20
_diffrn_reflns_limit_k_max 16
_diffrn_reflns_limit_k_min -18
_diffrn_reflns_limit_l_max 21
_diffrn_reflns_limit_l_min -24
_diffrn_reflns_number 14236
_diffrn_reflns_theta_full 26.00
_diffrn_reflns_theta_max 26.00
_diffrn_reflns_theta_min 1.83
_exptl_absorpt_coefficient_mu 0.273
_exptl_absorpt_correction_type none
_exptl_crystal_colour 'pale yellow'
_exptl_crystal_density_diffrn 1.171
_exptl_crystal_density_method 'not measured'
_exptl_crystal_description block
_exptl_crystal_F_000 1884
_exptl_crystal_size_max .2
_exptl_crystal_size_mid .2
_exptl_crystal_size_min .2
_refine_diff_density_max 0.968
_refine_diff_density_min -0.352
_refine_diff_density_rms 0.085
_refine_ls_abs_structure_details 'Flack H D (1983), Acta Cryst. A39, 876-881'
_refine_ls_abs_structure_Flack -0.04(6)
_refine_ls_extinction_coef 0.0014(4)
_refine_ls_extinction_expression Fc^*^=kFc[1+0.001xFc^2^\l^3^/sin(2\q)]^-1/4^
_refine_ls_extinction_method SHELXL
_refine_ls_goodness_of_fit_ref 0.997
_refine_ls_hydrogen_treatment mixed
_refine_ls_matrix_type full
_refine_ls_number_parameters 551
_refine_ls_number_reflns 8381
_refine_ls_number_restraints 2
_refine_ls_restrained_S_all 0.997
_refine_ls_R_factor_all 0.0693
_refine_ls_R_factor_gt 0.0596
_refine_ls_shift/su_max 0.001
_refine_ls_shift/su_mean 0.000
_refine_ls_structure_factor_coef Fsqd
_refine_ls_weighting_details 'calc w=1/[\s^2^(Fo^2^)+(0.1391P)^2^+0.0000P] where P=(Fo^2^+2Fc^2^)/3'
_refine_ls_weighting_scheme calc
_refine_ls_wR_factor_gt 0.1693
_refine_ls_wR_factor_ref 0.1764
_reflns_number_gt 6985
_reflns_number_total 8381
_reflns_threshold_expression >2sigma(I)
_cod_data_source_file b205875h.txt
_cod_data_source_block jcc21m
_cod_depositor_comments
;
The following automatic conversions were performed:
'_symmetry_cell_setting' value 'Monoclinic' changed to 'monoclinic'
according to '/home/saulius/struct/CIF-dictionaries/cif_core.dic'
dictionary named 'cif_core.dic' version 2.4.1 from 2010-06-29.

Automatic conversion script
Id: cif_fix_enum 1527 2010-12-29 10:47:43Z saulius 
;
_cod_original_cell_volume 5009.9(11)
_cod_original_sg_symbol_H-M Cc
_cod_original_formula_sum 'C51.50 H66 Cl4 N4'
_cod_database_code 7011923

loop_
_symmetry_equiv_pos_as_xyz
'x, y, z'
'x, -y, z+1/2'
'x+1/2, y+1/2, z'
'x+1/2, -y+1/2, z+1/2'

loop_
_atom_site_label
_atom_site_type_symbol
_atom_site_fract_x
_atom_site_fract_y
_atom_site_fract_z
_atom_site_U_iso_or_equiv
_atom_site_adp_type
_atom_site_occupancy
_atom_site_symmetry_multiplicity
_atom_site_calc_flag
_atom_site_refinement_flags
_atom_site_disorder_assembly
_atom_site_disorder_group
N1 N 0.40852(17) 0.94825(18) 1.03271(14) 0.0286(6) Uani 1 1 d . . .
H1A H 0.4125 0.9802 0.9974 0.034 Uiso 1 1 calc R . .
N2 N 0.31826(17) 0.88070(18) 1.09804(15) 0.0299(6) Uani 1 1 d . . .
H2A H 0.3602 0.8559 1.1202 0.036 Uiso 1 1 calc R . .
N3 N 0.41517(18) 1.06398(18) 0.92497(15) 0.0314(6) Uani 1 1 d . . .
N4 N 0.4003(2) 1.21278(18) 0.89607(16) 0.0367(7) Uani 1 1 d . . .
H4A H 0.4339 1.2115 0.8649 0.044 Uiso 1 1 calc R . .
C1 C 0.2638(2) 0.9679(2) 1.00150(17) 0.0270(7) Uani 1 1 d . . .
C2 C 0.2578(2) 1.0590(2) 0.99653(17) 0.0278(7) Uani 1 1 d . . .
C3 C 0.1925(2) 1.0948(2) 0.95638(18) 0.0303(7) Uani 1 1 d . . .
H3B H 0.1884 1.1559 0.9531 0.036 Uiso 1 1 calc R . .
C4 C 0.1332(2) 1.0441(2) 0.92085(17) 0.0291(7) Uani 1 1 d . . .
C5 C 0.1438(2) 0.9538(2) 0.92451(18) 0.0307(7) Uani 1 1 d . . .
H5A H 0.1062 0.9179 0.8992 0.037 Uiso 1 1 calc R . .
C6 C 0.2072(2) 0.9148(2) 0.96370(17) 0.0275(7) Uani 1 1 d . . .
C7 C 0.33367(19) 0.9288(2) 1.04737(17) 0.0264(7) Uani 1 1 d . . .
C8 C 0.3989(2) 1.1431(2) 0.93825(17) 0.0282(7) Uani 1 1 d . . .
C11 C 0.3137(2) 1.1217(2) 1.03590(18) 0.0287(7) Uani 1 1 d . . .
C12 C 0.3787(2) 1.1636(2) 1.00790(18) 0.0301(7) Uani 1 1 d . . .
C13 C 0.4241(2) 1.2271(2) 1.04484(19) 0.0358(8) Uani 1 1 d . . .
H13A H 0.4685 1.2546 1.0266 0.043 Uiso 1 1 calc R . .
C14 C 0.4047(2) 1.2503(2) 1.1082(2) 0.0386(8) Uani 1 1 d . . .
H14A H 0.4361 1.2926 1.1328 0.046 Uiso 1 1 calc R . .
C15 C 0.3387(3) 1.2106(2) 1.1347(2) 0.0391(8) Uani 1 1 d . . .
H15A H 0.3242 1.2272 1.1771 0.047 Uiso 1 1 calc R . .
C16 C 0.2938(2) 1.1463(2) 1.09890(19) 0.0366(8) Uani 1 1 d . . .
H16A H 0.2495 1.1191 1.1175 0.044 Uiso 1 1 calc R . .
C21 C 0.0605(2) 1.0845(2) 0.88175(19) 0.0348(8) Uani 1 1 d . . .
C22 C 0.0309(3) 1.1646(3) 0.8990(2) 0.0427(9) Uani 1 1 d . . .
H22A H 0.0565 1.1949 0.9358 0.051 Uiso 1 1 calc R . .
C23 C -0.0370(3) 1.2013(3) 0.8619(3) 0.0525(11) Uani 1 1 d . . .
H23A H -0.0560 1.2567 0.8738 0.063 Uiso 1 1 calc R . .
C24 C -0.0760(3) 1.1591(3) 0.8094(3) 0.0580(13) Uani 1 1 d . . .
H24A H -0.1222 1.1844 0.7856 0.070 Uiso 1 1 calc R . .
C25 C -0.0470(3) 1.0765(3) 0.7904(2) 0.0527(12) Uani 1 1 d . . .
H25A H -0.0732 1.0467 0.7536 0.063 Uiso 1 1 calc R . .
C26 C 0.0202(2) 1.0405(3) 0.8267(2) 0.0424(9) Uani 1 1 d . . .
H26A H 0.0396 0.9855 0.8145 0.051 Uiso 1 1 calc R . .
C31 C 0.2106(2) 0.8170(2) 0.96407(17) 0.0303(7) Uani 1 1 d . . .
C32 C 0.1389(2) 0.7700(2) 0.96989(19) 0.0350(8) Uani 1 1 d . . .
H32A H 0.0893 0.8002 0.9735 0.042 Uiso 1 1 calc R . .
C33 C 0.1386(3) 0.6794(2) 0.9706(2) 0.0418(9) Uani 1 1 d . . .
H33A H 0.0893 0.6486 0.9742 0.050 Uiso 1 1 calc R . .
C34 C 0.2110(3) 0.6349(3) 0.9659(2) 0.0460(10) Uani 1 1 d . . .
H34A H 0.2113 0.5736 0.9676 0.055 Uiso 1 1 calc R . .
C35 C 0.2833(3) 0.6793(3) 0.9588(2) 0.0475(10) Uani 1 1 d . . .
H35A H 0.3323 0.6484 0.9543 0.057 Uiso 1 1 calc R . .
C36 C 0.2833(2) 0.7713(2) 0.9582(2) 0.0366(8) Uani 1 1 d . . .
H36A H 0.3326 0.8019 0.9539 0.044 Uiso 1 1 calc R . .
C41 C 0.4852(2) 0.9217(2) 1.06952(18) 0.0303(7) Uani 1 1 d . . .
H41A H 0.4748 0.9110 1.1165 0.036 Uiso 1 1 calc R . .
C42 C 0.5478(2) 0.9958(3) 1.0675(2) 0.0439(9) Uani 1 1 d . . .
H42A H 0.5271 1.0477 1.0891 0.053 Uiso 1 1 calc R . .
H42B H 0.5547 1.0107 1.0210 0.053 Uiso 1 1 calc R . .
C43 C 0.6312(3) 0.9695(3) 1.1029(3) 0.0513(11) Uani 1 1 d . . .
H43A H 0.6708 1.0169 1.0989 0.062 Uiso 1 1 calc R . .
H43B H 0.6253 0.9605 1.1504 0.062 Uiso 1 1 calc R . .
C44 C 0.6638(3) 0.8867(4) 1.0737(3) 0.0633(14) Uani 1 1 d . . .
H44A H 0.7157 0.8700 1.0988 0.076 Uiso 1 1 calc R . .
H44B H 0.6750 0.8973 1.0274 0.076 Uiso 1 1 calc R . .
C45 C 0.6009(3) 0.8117(3) 1.0761(3) 0.0651(14) Uani 1 1 d . . .
H45A H 0.6218 0.7596 1.0550 0.078 Uiso 1 1 calc R . .
H45B H 0.5937 0.7974 1.1226 0.078 Uiso 1 1 calc R . .
C46 C 0.5182(3) 0.8375(3) 1.0405(2) 0.0494(10) Uani 1 1 d . . .
H46A H 0.4785 0.7901 1.0447 0.059 Uiso 1 1 calc R . .
H46B H 0.5244 0.8459 0.9930 0.059 Uiso 1 1 calc R . .
C51 C 0.2363(2) 0.8641(2) 1.12165(18) 0.0325(8) Uani 1 1 d . . .
H51A H 0.1939 0.8824 1.0862 0.039 Uiso 1 1 calc R . .
C52 C 0.2251(2) 0.7661(2) 1.1346(2) 0.0368(8) Uani 1 1 d . . .
H52A H 0.2326 0.7330 1.0939 0.044 Uiso 1 1 calc R . .
H52B H 0.2666 0.7464 1.1696 0.044 Uiso 1 1 calc R . .
C53 C 0.1389(2) 0.7498(3) 1.1561(2) 0.0466(10) Uani 1 1 d . . .
H53A H 0.0980 0.7638 1.1190 0.056 Uiso 1 1 calc R . .
H53B H 0.1332 0.6877 1.1666 0.056 Uiso 1 1 calc R . .
C54 C 0.1217(3) 0.8036(3) 1.2159(2) 0.0533(11) Uani 1 1 d . . .
H54A H 0.1560 0.7823 1.2550 0.064 Uiso 1 1 calc R . .
H54B H 0.0639 0.7963 1.2245 0.064 Uiso 1 1 calc R . .
C55 C 0.1394(3) 0.9014(3) 1.2058(3) 0.0641(13) Uani 1 1 d . . .
H55A H 0.0982 0.9253 1.1723 0.077 Uiso 1 1 calc R . .
H55B H 0.1345 0.9326 1.2477 0.077 Uiso 1 1 calc R . .
C56 C 0.2240(3) 0.9162(3) 1.1836(2) 0.0509(11) Uani 1 1 d . . .
H56A H 0.2656 0.8990 1.2194 0.061 Uiso 1 1 calc R . .
H56B H 0.2314 0.9785 1.1746 0.061 Uiso 1 1 calc R . .
C61 C 0.4275(2) 1.0366(2) 0.85676(17) 0.0317(7) Uani 1 1 d . . .
H61A H 0.4003 1.0794 0.8252 0.038 Uiso 1 1 calc R . .
C62 C 0.5191(2) 1.0314(3) 0.84527(19) 0.0393(9) Uani 1 1 d . . .
H62A H 0.5438 1.0896 0.8507 0.047 Uiso 1 1 calc R . .
H62B H 0.5473 0.9928 0.8788 0.047 Uiso 1 1 calc R . .
C63 C 0.5316(3) 0.9967(3) 0.7757(2) 0.0453(10) Uani 1 1 d . . .
H63A H 0.5089 1.0386 0.7422 0.054 Uiso 1 1 calc R . .
H63B H 0.5906 0.9907 0.7711 0.054 Uiso 1 1 calc R . .
C64 C 0.4898(3) 0.9090(3) 0.7636(2) 0.0520(11) Uani 1 1 d . . .
H64A H 0.5174 0.8652 0.7932 0.062 Uiso 1 1 calc R . .
H64B H 0.4949 0.8907 0.7176 0.062 Uiso 1 1 calc R . .
C65 C 0.3986(3) 0.9132(3) 0.7759(2) 0.0543(11) Uani 1 1 d . . .
H65A H 0.3696 0.9512 0.7424 0.065 Uiso 1 1 calc R . .
H65B H 0.3746 0.8546 0.7709 0.065 Uiso 1 1 calc R . .
C66 C 0.3867(3) 0.9478(3) 0.8446(2) 0.0442(9) Uani 1 1 d . . .
H66A H 0.4101 0.9062 0.8781 0.053 Uiso 1 1 calc R . .
H66B H 0.3276 0.9529 0.8496 0.053 Uiso 1 1 calc R . .
C71 C 0.3472(2) 1.2903(2) 0.90109(19) 0.0350(8) Uani 1 1 d . . .
H71A H 0.3245 1.2889 0.9450 0.042 Uiso 1 1 calc R . .
C72 C 0.3963(3) 1.3745(2) 0.8966(3) 0.0480(10) Uani 1 1 d . . .
H72A H 0.4405 1.3764 0.9329 0.058 Uiso 1 1 calc R . .
H72B H 0.4216 1.3760 0.8543 0.058 Uiso 1 1 calc R . .
C73 C 0.3409(3) 1.4529(3) 0.9011(3) 0.0543(12) Uani 1 1 d . . .
H73A H 0.3732 1.5063 0.8966 0.065 Uiso 1 1 calc R . .
H73B H 0.3198 1.4539 0.9451 0.065 Uiso 1 1 calc R . .
C74 C 0.2680(4) 1.4521(3) 0.8472(3) 0.0630(14) Uani 1 1 d . . .
H74A H 0.2317 1.5018 0.8536 0.076 Uiso 1 1 calc R . .
H74B H 0.2884 1.4575 0.8031 0.076 Uiso 1 1 calc R . .
C75 C 0.2200(3) 1.3667(3) 0.8512(3) 0.0632(13) Uani 1 1 d . . .
H75A H 0.1764 1.3645 0.8145 0.076 Uiso 1 1 calc R . .
H75B H 0.1938 1.3653 0.8931 0.076 Uiso 1 1 calc R . .
C76 C 0.2757(3) 1.2869(3) 0.8475(2) 0.0452(10) Uani 1 1 d . . .
H76A H 0.2435 1.2337 0.8531 0.054 Uiso 1 1 calc R . .
H76B H 0.2970 1.2846 0.8036 0.054 Uiso 1 1 calc R . .
C100 C -0.0493(7) 0.9104(7) 0.6265(6) 0.075(4) Uani 0.50 1 d P . .
H10A H -0.0194 0.9201 0.6703 0.090 Uiso 0.50 1 calc PR . .
H10B H -0.0659 0.8489 0.6243 0.090 Uiso 0.50 1 calc PR . .
C200 C -0.3659(3) 0.7442(4) 0.2833(3) 0.0630(13) Uani 1 1 d . . .
H20A H -0.3645 0.7404 0.3319 0.076 Uiso 1 1 calc R . .
H20B H -0.4225 0.7578 0.2659 0.076 Uiso 1 1 calc R . .
Cl1 Cl 0.43331(5) 0.78590(6) 1.21959(5) 0.0421(2) Uani 1 1 d . . .
Cl10 Cl 0.0173(2) 0.9292(2) 0.56618(15) 0.0892(10) Uani 0.50 1 d P . .
Cl11 Cl -0.13729(18) 0.9742(2) 0.62092(17) 0.0860(10) Uani 0.50 1 d P . .
Cl20 Cl -0.30013(9) 0.82913(10) 0.26189(9) 0.0798(4) Uani 1 1 d . . .
Cl21 Cl -0.33769(12) 0.64368(10) 0.25199(10) 0.0928(6) Uani 1 1 d . . .

loop_
_atom_site_aniso_label
_atom_site_aniso_U_11
_atom_site_aniso_U_22
_atom_site_aniso_U_33
_atom_site_aniso_U_23
_atom_site_aniso_U_13
_atom_site_aniso_U_12
N1 0.0279(14) 0.0287(14) 0.0293(15) 0.0056(11) 0.0028(12) 0.0020(11)
N2 0.0258(13) 0.0307(15) 0.0329(16) 0.0082(12) 0.0010(12) 0.0017(11)
N3 0.0342(15) 0.0284(15) 0.0320(16) 0.0025(11) 0.0053(13) 0.0001(11)
N4 0.0459(18) 0.0249(15) 0.0415(19) 0.0013(12) 0.0164(15) 0.0038(12)
C1 0.0251(16) 0.0281(17) 0.0282(17) 0.0029(13) 0.0047(13) 0.0017(12)
C2 0.0252(15) 0.0292(17) 0.0302(18) 0.0007(13) 0.0085(14) 0.0001(13)
C3 0.0328(17) 0.0251(16) 0.0338(19) 0.0029(13) 0.0074(15) 0.0022(13)
C4 0.0276(17) 0.0322(17) 0.0277(18) 0.0061(13) 0.0028(14) 0.0003(12)
C5 0.0272(16) 0.0325(18) 0.0320(19) -0.0001(14) 0.0006(14) -0.0026(13)
C6 0.0270(16) 0.0263(16) 0.0299(18) 0.0033(13) 0.0066(14) -0.0021(12)
C7 0.0274(16) 0.0228(15) 0.0289(18) -0.0023(12) 0.0014(14) 0.0013(12)
C8 0.0239(16) 0.0291(17) 0.0313(19) -0.0011(13) 0.0005(14) -0.0009(12)
C11 0.0282(16) 0.0275(16) 0.0305(18) 0.0031(13) 0.0034(14) 0.0053(13)
C12 0.0302(17) 0.0269(16) 0.0330(19) 0.0017(13) 0.0018(15) 0.0018(13)
C13 0.0350(19) 0.0314(18) 0.040(2) 0.0001(15) -0.0005(16) -0.0032(14)
C14 0.044(2) 0.0345(19) 0.036(2) -0.0078(15) -0.0023(17) -0.0001(16)
C15 0.048(2) 0.039(2) 0.0298(19) -0.0063(15) 0.0008(17) 0.0044(16)
C16 0.041(2) 0.0340(18) 0.035(2) 0.0020(15) 0.0060(16) 0.0015(15)
C21 0.0300(18) 0.0390(19) 0.036(2) 0.0098(15) 0.0045(15) 0.0006(14)
C22 0.041(2) 0.044(2) 0.043(2) 0.0057(17) 0.0041(17) 0.0094(17)
C23 0.048(2) 0.050(2) 0.061(3) 0.016(2) 0.016(2) 0.0199(19)
C24 0.035(2) 0.069(3) 0.069(3) 0.036(3) -0.005(2) 0.008(2)
C25 0.037(2) 0.075(3) 0.043(2) 0.026(2) -0.0101(19) -0.008(2)
C26 0.037(2) 0.048(2) 0.042(2) 0.0110(17) 0.0032(17) -0.0023(16)
C31 0.0366(18) 0.0282(17) 0.0261(17) -0.0015(13) 0.0019(14) 0.0007(14)
C32 0.0354(19) 0.0331(18) 0.036(2) 0.0003(15) 0.0027(15) -0.0036(14)
C33 0.048(2) 0.0338(19) 0.043(2) 0.0025(16) 0.0009(18) -0.0128(17)
C34 0.062(3) 0.0293(19) 0.048(2) -0.0023(16) 0.009(2) -0.0018(17)
C35 0.057(2) 0.0299(19) 0.057(3) -0.0028(17) 0.012(2) 0.0061(17)
C36 0.0379(19) 0.0279(17) 0.045(2) 0.0017(15) 0.0083(17) 0.0002(14)
C41 0.0276(16) 0.0323(17) 0.0313(18) 0.0045(13) 0.0045(14) -0.0003(13)
C42 0.034(2) 0.040(2) 0.056(3) 0.0080(17) -0.0049(18) -0.0050(16)
C43 0.032(2) 0.061(3) 0.060(3) 0.013(2) -0.0026(19) -0.0059(18)
C44 0.030(2) 0.100(4) 0.059(3) 0.013(3) -0.002(2) 0.017(2)
C45 0.056(3) 0.056(3) 0.079(4) -0.010(2) -0.015(3) 0.031(2)
C46 0.046(2) 0.041(2) 0.059(3) -0.0072(19) -0.008(2) 0.0125(18)
C51 0.0291(17) 0.0366(19) 0.0317(19) 0.0060(14) 0.0026(15) 0.0023(13)
C52 0.0323(18) 0.0385(19) 0.040(2) 0.0028(16) 0.0025(16) -0.0081(15)
C53 0.037(2) 0.058(3) 0.045(2) 0.0053(19) 0.0045(18) -0.0147(18)
C54 0.046(2) 0.070(3) 0.046(3) 0.015(2) 0.019(2) -0.005(2)
C55 0.062(3) 0.065(3) 0.071(3) 0.005(2) 0.036(3) 0.008(2)
C56 0.060(3) 0.043(2) 0.053(3) -0.0009(19) 0.022(2) -0.0046(19)
C61 0.0405(19) 0.0292(17) 0.0255(18) 0.0015(13) 0.0035(15) 0.0042(14)
C62 0.038(2) 0.045(2) 0.035(2) 0.0022(16) 0.0046(17) 0.0004(16)
C63 0.051(2) 0.048(2) 0.039(2) 0.0048(17) 0.0125(19) 0.0096(18)
C64 0.066(3) 0.046(2) 0.045(3) -0.0103(18) 0.010(2) 0.014(2)
C65 0.056(3) 0.055(3) 0.051(3) -0.019(2) 0.001(2) -0.007(2)
C66 0.047(2) 0.041(2) 0.045(2) -0.0079(17) 0.0052(19) -0.0075(17)
C71 0.041(2) 0.0252(17) 0.039(2) 0.0023(14) 0.0056(16) 0.0049(14)
C72 0.051(2) 0.029(2) 0.065(3) 0.0018(18) 0.009(2) -0.0015(16)
C73 0.071(3) 0.0279(19) 0.066(3) -0.0029(19) 0.019(3) 0.0071(19)
C74 0.084(4) 0.042(2) 0.062(3) 0.006(2) 0.002(3) 0.030(2)
C75 0.051(3) 0.073(3) 0.062(3) -0.005(2) -0.010(2) 0.023(2)
C76 0.050(2) 0.037(2) 0.047(2) -0.0036(17) -0.0008(19) 0.0024(17)
C100 0.093(8) 0.056(6) 0.084(8) 0.034(5) 0.059(7) 0.041(5)
C200 0.054(3) 0.087(4) 0.049(3) -0.003(2) 0.014(2) 0.009(3)
Cl1 0.0351(5) 0.0483(5) 0.0420(5) 0.0035(4) -0.0013(4) -0.0005(4)
Cl10 0.140(3) 0.0760(18) 0.0597(16) -0.0098(13) 0.0525(19) -0.0074(18)
Cl11 0.0668(16) 0.094(2) 0.090(2) -0.0383(17) -0.0303(16) 0.0306(14)
Cl20 0.0612(8) 0.0734(9) 0.1030(11) -0.0154(8) -0.0027(7) -0.0006(6)
Cl21 0.1079(13) 0.0643(9) 0.1124(14) 0.0044(8) 0.0444(11) 0.0076(8)

loop_
_atom_type_symbol
_atom_type_description
_atom_type_scat_dispersion_real
_atom_type_scat_dispersion_imag
_atom_type_scat_source
C C 0.0033 0.0016 'International Tables Vol C Tables 4.2.6.8 and 6.1.1.4'
H H 0.0000 0.0000 'International Tables Vol C Tables 4.2.6.8 and 6.1.1.4'
N N 0.0061 0.0033 'International Tables Vol C Tables 4.2.6.8 and 6.1.1.4'
Cl Cl 0.1484 0.1585 'International Tables Vol C Tables 4.2.6.8 and 6.1.1.4'

loop_
_geom_angle_atom_site_label_1
_geom_angle_atom_site_label_2
_geom_angle_atom_site_label_3
_geom_angle
_geom_angle_site_symmetry_1
_geom_angle_site_symmetry_3
_geom_angle_publ_flag
C7 N1 C41 126.5(3) . . ?
C7 N2 C51 126.3(3) . . ?
C8 N3 C61 121.1(3) . . ?
C8 N4 C71 122.9(3) . . ?
C2 C1 C6 120.0(3) . . ?
C2 C1 C7 118.6(3) . . ?
C6 C1 C7 121.4(3) . . ?
C3 C2 C1 118.6(3) . . ?
C3 C2 C11 116.9(3) . . ?
C1 C2 C11 124.3(3) . . ?
C2 C3 C4 122.8(3) . . ?
C3 C4 C5 116.7(3) . . ?
C3 C4 C21 121.5(3) . . ?
C5 C4 C21 121.8(3) . . ?
C6 C5 C4 122.9(3) . . ?
C5 C6 C1 118.9(3) . . ?
C5 C6 C31 117.4(3) . . ?
C1 C6 C31 123.7(3) . . ?
N2 C7 N1 123.5(3) . . ?
N2 C7 C1 120.8(3) . . ?
N1 C7 C1 115.6(3) . . ?
N3 C8 N4 126.7(3) . . ?
N3 C8 C12 117.5(3) . . ?
N4 C8 C12 115.8(3) . . ?
C16 C11 C12 119.4(3) . . ?
C16 C11 C2 118.5(3) . . ?
C12 C11 C2 121.7(3) . . ?
C13 C12 C11 119.2(3) . . ?
C13 C12 C8 119.6(3) . . ?
C11 C12 C8 121.2(3) . . ?
C14 C13 C12 121.0(3) . . ?
C15 C14 C13 119.5(3) . . ?
C14 C15 C16 120.0(4) . . ?
C15 C16 C11 120.8(4) . . ?
C22 C21 C26 118.5(3) . . ?
C22 C21 C4 121.0(4) . . ?
C26 C21 C4 120.5(3) . . ?
C21 C22 C23 120.2(4) . . ?
C24 C23 C22 121.5(4) . . ?
C23 C24 C25 119.7(4) . . ?
C26 C25 C24 119.0(4) . . ?
C25 C26 C21 121.2(4) . . ?
C32 C31 C36 118.6(3) . . ?
C32 C31 C6 119.2(3) . . ?
C36 C31 C6 122.2(3) . . ?
C31 C32 C33 121.6(4) . . ?
C34 C33 C32 119.4(4) . . ?
C33 C34 C35 120.7(4) . . ?
C34 C35 C36 119.6(4) . . ?
C31 C36 C35 120.1(4) . . ?
N1 C41 C46 110.8(3) . . ?
N1 C41 C42 108.9(3) . . ?
C46 C41 C42 110.9(3) . . ?
C41 C42 C43 111.0(3) . . ?
C44 C43 C42 111.5(4) . . ?
C43 C44 C45 110.7(4) . . ?
C46 C45 C44 110.8(4) . . ?
C45 C46 C41 111.3(4) . . ?
N2 C51 C56 111.5(3) . . ?
N2 C51 C52 110.3(3) . . ?
C56 C51 C52 110.4(3) . . ?
C53 C52 C51 109.5(3) . . ?
C54 C53 C52 112.3(3) . . ?
C53 C54 C55 112.0(4) . . ?
C56 C55 C54 111.9(4) . . ?
C55 C56 C51 111.0(4) . . ?
N3 C61 C66 108.1(3) . . ?
N3 C61 C62 111.9(3) . . ?
C66 C61 C62 110.2(3) . . ?
C63 C62 C61 111.5(3) . . ?
C64 C63 C62 111.2(3) . . ?
C63 C64 C65 111.4(3) . . ?
C66 C65 C64 111.7(4) . . ?
C65 C66 C61 111.7(4) . . ?
N4 C71 C76 110.0(3) . . ?
N4 C71 C72 111.1(3) . . ?
C76 C71 C72 111.2(3) . . ?
C73 C72 C71 110.4(4) . . ?
C72 C73 C74 112.3(4) . . ?
C75 C74 C73 109.7(4) . . ?
C74 C75 C76 111.8(4) . . ?
C71 C76 C75 111.1(3) . . ?
Cl10 C100 Cl11 115.5(6) . . ?
Cl21 C200 Cl20 112.2(3) . . ?

loop_
_geom_bond_atom_site_label_1
_geom_bond_atom_site_label_2
_geom_bond_distance
_geom_bond_site_symmetry_2
_geom_bond_publ_flag
N1 C7 1.315(4) . ?
N1 C41 1.453(4) . ?
N2 C7 1.301(4) . ?
N2 C51 1.479(4) . ?
N3 C8 1.273(4) . ?
N3 C61 1.468(5) . ?
N4 C8 1.366(5) . ?
N4 C71 1.478(4) . ?
C1 C2 1.401(5) . ?
C1 C6 1.403(5) . ?
C1 C7 1.524(4) . ?
C2 C3 1.390(5) . ?
C2 C11 1.500(5) . ?
C3 C4 1.389(5) . ?
C4 C5 1.394(5) . ?
C4 C21 1.497(5) . ?
C5 C6 1.379(5) . ?
C6 C31 1.499(5) . ?
C8 C12 1.504(5) . ?
C11 C16 1.390(5) . ?
C11 C12 1.400(5) . ?
C12 C13 1.396(5) . ?
C13 C14 1.388(6) . ?
C14 C15 1.384(6) . ?
C15 C16 1.390(5) . ?
C21 C22 1.374(5) . ?
C21 C26 1.410(6) . ?
C22 C23 1.397(6) . ?
C23 C24 1.350(8) . ?
C24 C25 1.415(7) . ?
C25 C26 1.377(6) . ?
C31 C32 1.386(5) . ?
C31 C36 1.391(5) . ?
C32 C33 1.388(5) . ?
C33 C34 1.373(6) . ?
C34 C35 1.379(7) . ?
C35 C36 1.409(5) . ?
C41 C46 1.534(5) . ?
C41 C42 1.528(5) . ?
C42 C43 1.533(6) . ?
C43 C44 1.514(8) . ?
C44 C45 1.543(8) . ?
C45 C46 1.521(6) . ?
C51 C56 1.510(6) . ?
C51 C52 1.536(5) . ?
C52 C53 1.527(5) . ?
C53 C54 1.508(7) . ?
C54 C55 1.542(7) . ?
C55 C56 1.504(6) . ?
C61 C66 1.525(5) . ?
C61 C62 1.535(5) . ?
C62 C63 1.529(6) . ?
C63 C64 1.516(6) . ?
C64 C65 1.529(7) . ?
C65 C66 1.513(6) . ?
C71 C76 1.517(6) . ?
C71 C72 1.525(5) . ?
C72 C73 1.509(6) . ?
C73 C74 1.538(7) . ?
C74 C75 1.529(8) . ?
C75 C76 1.528(6) . ?
C100 Cl10 1.726(10) . ?
C100 Cl11 1.730(10) . ?
C200 Cl21 1.740(6) . ?
C200 Cl20 1.763(6) . ?

loop_
_geom_hbond_atom_site_label_D
_geom_hbond_atom_site_label_H
_geom_hbond_atom_site_label_A
_geom_hbond_distance_DH
_geom_hbond_distance_HA
_geom_hbond_distance_DA
_geom_hbond_angle_DHA
_geom_hbond_site_symmetry_A
N2 H2A Cl1 0.87 2.48 3.287(3) 154.4 .
